data_2310656
loop_
_publ_author_name
'Roth, W.L.'

_publ_section_title
;
 The Structure of Mercuric Oxide
;
_journal_name_full 'Acta Crystallographica (1,1948-23,1967)'
_journal_page_first 277
_journal_page_last 280
_journal_volume 9
_journal_year 1956
_chemical_formula_sum 'Hg O'
_space_group_IT_number 44
_symmetry_space_group_name_Hall 'I 2 -2'
_symmetry_space_group_name_H-M 'I m m 2'
_cell_angle_alpha 90
_cell_angle_beta 90
_cell_angle_gamma 90
_cell_formula_units_Z 2
_cell_length_a 3.311
_cell_length_b 5.526
_cell_length_c 3.526
_cell_volume 64.514
_citation_journal_id_ASTM ACCRA9
_cod_data_source_file Roth_ACCRA9_1956_190.cif
_cod_data_source_block Hg1O1
_cod_original_cell_volume 64.51376
_cod_original_formula_sum 'Hg1 O1'
_cod_database_code 2310656

loop_
_symmetry_equiv_pos_as_xyz
x,y,z
-x,-y,z
-x,y,z
x,-y,z
x+1/2,y+1/2,z+1/2
-x+1/2,-y+1/2,z+1/2
-x+1/2,y+1/2,z+1/2
x+1/2,-y+1/2,z+1/2

loop_
_atom_site_label
_atom_site_type_symbol
_atom_site_fract_x
_atom_site_fract_y
_atom_site_fract_z
_atom_site_occupancy
_atom_site_U_iso_or_equiv
O1 O-2 0 0.5 0.17 1 0.0
Hg1 Hg+2 0 0 0 1 0.0
